data_7051792
loop_
_publ_author_name
'Strasser, Christoph E.'
'Gabrielli, William F.'
'Esterhuysen, Catharine'
'Schuster, Oliver B.'
'Nogai, Stefan D.'
'Cronje, Stephanie'
'Raubenheimer, Helgard G.'

_publ_section_title
;
 Preparation of tris(azolyl)phosphine gold(i) complexes: digold(i)
 coordination and variation in solid state intermolecular interactions
;
_journal_issue 1
_journal_name_full 'New Journal of Chemistry'
_journal_page_first 138
_journal_paper_doi 10.1039/b709896k
_journal_volume 32
_journal_year 2008
_chemical_formula_moiety '(C24 H15 Au2 F10 N6 P), 0.83(C D Cl3)'
_chemical_formula_sum 'C24.83 H15 Au2 Cl2.5 D0.83 F10 N6 P'
_chemical_formula_weight 1103
_chemical_name_common
;bis(pentafluorophenyl)-\m-[tris(1-methylimidazol-2-yl)phosphine]digold(I)
5/6 deuteriochloroform solvate
;
_chemical_name_systematic
;bis(pentafluorophenyl)-\m-[tris(1-methylimidazol-2-yl)phosphane-\k^2^P:N]
digold(I) 5/6 deuteriotrichloromethane solvate
;
_space_group_IT_number 2
_symmetry_cell_setting triclinic
_symmetry_Int_Tables_number 2
_symmetry_space_group_name_Hall '-P 1'
_symmetry_space_group_name_H-M 'P -1'
_atom_sites_solution_hydrogens geom
_atom_sites_solution_primary direct
_atom_sites_solution_secondary difmap
_audit_creation_method SHELXL-97
_cell_angle_alpha 101.251(2)
_cell_angle_beta 98.052(2)
_cell_angle_gamma 100.106(2)
_cell_formula_units_Z 6
_cell_length_a 12.3247(12)
_cell_length_b 19.1230(19)
_cell_length_c 20.242(2)
_cell_measurement_reflns_used 9212
_cell_measurement_temperature 100(2)
_cell_measurement_theta_max 26.427
_cell_measurement_theta_min 2.221
_cell_volume 4530.8(8)
_computing_cell_refinement 'SAINT (Bruker, 2003)'
_computing_data_collection 'SMART (Bruker, 2002)'
_computing_data_reduction SAINT
_computing_molecular_graphics 'X-Seed (Barbour, 2001)'
_computing_publication_material X-Seed
_computing_structure_refinement 'SHELXL-97 (Sheldrick, 1997)'
_computing_structure_solution 'SHELXS (Sheldrick, 1990)'
_diffrn_ambient_temperature 100(2)
_diffrn_measured_fraction_theta_full 0.990
_diffrn_measured_fraction_theta_max 0.972
_diffrn_measurement_device_type 'Bruker APEX CCD area detector'
_diffrn_measurement_method \w-scans
_diffrn_radiation_monochromator graphite
_diffrn_radiation_source 'fine-focus sealed tube'
_diffrn_radiation_type MoK\a
_diffrn_radiation_wavelength 0.71073
_diffrn_reflns_av_R_equivalents 0.0334
_diffrn_reflns_av_sigmaI/netI 0.0441
_diffrn_reflns_limit_h_max 15
_diffrn_reflns_limit_h_min -15
_diffrn_reflns_limit_k_max 23
_diffrn_reflns_limit_k_min -23
_diffrn_reflns_limit_l_max 25
_diffrn_reflns_limit_l_min -25
_diffrn_reflns_number 47479
_diffrn_reflns_theta_full 25.00
_diffrn_reflns_theta_max 26.47
_diffrn_reflns_theta_min 1.69
_diffrn_standards_number 0
_exptl_absorpt_coefficient_mu 10.069
_exptl_absorpt_correction_T_max 0.331
_exptl_absorpt_correction_T_min 0.240
_exptl_absorpt_correction_type multi-scan
_exptl_absorpt_process_details 'SADABS (Bruker, 2002)'
_exptl_crystal_colour colourless
_exptl_crystal_density_diffrn 2.425
_exptl_crystal_density_method 'not measured'
_exptl_crystal_description prism
_exptl_crystal_F_000 3074
_exptl_crystal_size_max 0.24
_exptl_crystal_size_mid 0.13
_exptl_crystal_size_min 0.11
_refine_diff_density_max 1.525
_refine_diff_density_min -1.451
_refine_diff_density_rms 0.212
_refine_ls_extinction_method none
_refine_ls_goodness_of_fit_ref 1.083
_refine_ls_hydrogen_treatment constr
_refine_ls_matrix_type full
_refine_ls_number_parameters 1270
_refine_ls_number_reflns 18211
_refine_ls_number_restraints 0
_refine_ls_restrained_S_all 1.083
_refine_ls_R_factor_all 0.0450
_refine_ls_R_factor_gt 0.0288
_refine_ls_shift/su_max 0.003
_refine_ls_shift/su_mean 0.000
_refine_ls_structure_factor_coef Fsqd
_refine_ls_weighting_details 'calc w=1/[\s^2^(Fo^2^)+(0.0324P)^2^+5.4135P] where P=(Fo^2^+2Fc^2^)/3'
_refine_ls_weighting_scheme calc
_refine_ls_wR_factor_gt 0.0622
_refine_ls_wR_factor_ref 0.0761
_reflns_number_gt 14419
_reflns_number_total 18211
_reflns_threshold_expression >2sigma(I)
_cod_data_source_file b709896k.txt
_cod_data_source_block Compound4CDCl3
_cod_original_cell_volume 4530.7(8)
_cod_database_code 7051792

loop_
_symmetry_equiv_pos_as_xyz
'x, y, z'
'-x, -y, -z'

loop_
_atom_site_label
_atom_site_type_symbol
_atom_site_fract_x
_atom_site_fract_y
_atom_site_fract_z
_atom_site_U_iso_or_equiv
_atom_site_adp_type
_atom_site_occupancy
_atom_site_symmetry_multiplicity
_atom_site_calc_flag
_atom_site_refinement_flags
_atom_site_disorder_assembly
_atom_site_disorder_group
Au1 Au 0.705083(19) 0.010434(12) 0.638503(12) 0.01722(6) Uani 1 1 d . . .
Au2 Au 0.722697(19) 0.060164(12) 0.791603(12) 0.01797(6) Uani 1 1 d . . .
Au3 Au 0.635380(19) 0.420708(12) 0.100117(12) 0.01734(6) Uani 1 1 d . . .
Au4 Au 0.76453(2) 0.367458(12) -0.008751(12) 0.01745(6) Uani 1 1 d . . .
Au5 Au 0.566704(19) 0.321232(12) 0.270285(12) 0.01647(6) Uani 1 1 d . . .
Au6 Au 0.587107(19) 0.368865(12) 0.422053(12) 0.01739(6) Uani 1 1 d . . .
Cl11 Cl 0.90331(16) 0.97286(9) 0.05626(9) 0.0374(4) Uani 1 1 d . . .
Cl12 Cl 0.74536(19) 0.87868(14) 0.10917(11) 0.0640(7) Uani 1 1 d . . .
Cl13 Cl 0.9745(2) 0.85957(11) 0.11455(13) 0.0621(7) Uani 1 1 d . . .
Cl21 Cl 1.1163(3) 0.71884(14) 0.3644(2) 0.147(2) Uani 1 1 d . . .
Cl22 Cl 1.02398(18) 0.80437(11) 0.27915(11) 0.0488(5) Uani 1 1 d . . .
Cl23 Cl 0.8886(3) 0.73526(14) 0.36244(13) 0.0926(11) Uani 1 1 d . . .
Cl31 Cl 0.9559(4) 0.6012(2) 0.47155(19) 0.0452(10) Uani 0.50 1 d P . .
Cl32 Cl 0.8882(2) 0.45911(16) 0.47003(16) 0.0905(10) Uani 1 1 d . . .
P1 P 0.85082(13) -0.04105(8) 0.66925(8) 0.0167(3) Uani 1 1 d . . .
P3 P 0.77261(13) 0.52337(8) 0.12553(8) 0.0170(3) Uani 1 1 d . . .
P5 P 0.70557(13) 0.26226(8) 0.29630(8) 0.0155(3) Uani 1 1 d . . .
F12 F 0.4515(3) -0.07091(18) 0.58932(19) 0.0264(9) Uani 1 1 d . . .
F13 F 0.2671(3) -0.0284(2) 0.53781(19) 0.0280(9) Uani 1 1 d . . .
F14 F 0.2786(3) 0.1103(2) 0.52280(19) 0.0308(9) Uani 1 1 d . . .
F15 F 0.4792(3) 0.2064(2) 0.5574(2) 0.0341(10) Uani 1 1 d . . .
F16 F 0.6660(3) 0.1650(2) 0.6067(2) 0.0307(9) Uani 1 1 d . . .
F22 F 0.4708(3) 0.07283(18) 0.73726(19) 0.0266(9) Uani 1 1 d . . .
F23 F 0.3903(3) 0.1860(2) 0.7064(2) 0.0359(10) Uani 1 1 d . . .
F24 F 0.5253(4) 0.3218(2) 0.7371(2) 0.0440(11) Uani 1 1 d . . .
F25 F 0.7417(4) 0.3424(2) 0.8017(2) 0.0439(11) Uani 1 1 d . . .
F26 F 0.8243(3) 0.2296(2) 0.8305(2) 0.0319(9) Uani 1 1 d . . .
F32 F 0.6111(3) 0.25209(19) 0.11072(18) 0.0256(8) Uani 1 1 d . . .
F33 F 0.4316(3) 0.14274(19) 0.08881(19) 0.0307(9) Uani 1 1 d . . .
F34 F 0.2233(3) 0.1656(2) 0.04756(19) 0.0326(10) Uani 1 1 d . . .
F35 F 0.1968(3) 0.2976(2) 0.0261(2) 0.0310(9) Uani 1 1 d . . .
F36 F 0.3743(3) 0.40755(19) 0.04749(19) 0.0277(9) Uani 1 1 d . . .
F42 F 0.9194(3) 0.2660(2) 0.0405(2) 0.0352(10) Uani 1 1 d . . .
F43 F 0.8831(3) 0.1226(2) 0.0319(2) 0.0471(12) Uani 1 1 d . . .
F44 F 0.6785(4) 0.0361(2) -0.0280(2) 0.0458(12) Uani 1 1 d . . .
F45 F 0.5116(4) 0.0967(2) -0.0796(2) 0.0451(11) Uani 1 1 d . . .
F46 F 0.5464(3) 0.2399(2) -0.07258(19) 0.0327(9) Uani 1 1 d . . .
F52 F 0.3158(3) 0.23784(18) 0.22420(18) 0.0248(8) Uani 1 1 d . . .
F53 F 0.1270(3) 0.27722(19) 0.17564(19) 0.0288(9) Uani 1 1 d . . .
F54 F 0.1296(3) 0.41645(19) 0.16683(18) 0.0250(8) Uani 1 1 d . . .
F55 F 0.3257(3) 0.51743(19) 0.2023(2) 0.0290(9) Uani 1 1 d . . .
F56 F 0.5169(3) 0.47937(19) 0.24761(18) 0.0258(8) Uani 1 1 d . . .
F62 F 0.3293(3) 0.37382(19) 0.3897(2) 0.0304(9) Uani 1 1 d . . .
F63 F 0.2261(3) 0.4819(2) 0.3693(2) 0.0372(10) Uani 1 1 d . . .
F64 F 0.3465(3) 0.6190(2) 0.3832(2) 0.0362(10) Uani 1 1 d . . .
F65 F 0.5742(3) 0.6471(2) 0.4209(2) 0.0392(10) Uani 1 1 d . . .
F66 F 0.6792(3) 0.5399(2) 0.4401(2) 0.0297(9) Uani 1 1 d . . .
N11 N 0.7987(4) -0.0264(3) 0.7991(2) 0.0161(11) Uani 1 1 d . . .
N12 N 0.9019(4) -0.1081(3) 0.7801(3) 0.0176(11) Uani 1 1 d . . .
N13 N 1.0769(4) 0.0093(3) 0.7214(3) 0.0222(12) Uani 1 1 d . . .
N14 N 1.0234(4) 0.0449(3) 0.6259(3) 0.0208(12) Uani 1 1 d . . .
N15 N 0.9319(4) -0.1388(3) 0.5803(3) 0.0223(12) Uani 1 1 d . . .
N16 N 0.7609(4) -0.1850(3) 0.5939(3) 0.0206(12) Uani 1 1 d . . .
N31 N 0.8154(4) 0.4772(2) -0.0041(2) 0.0146(11) Uani 1 1 d . . .
N32 N 0.9074(4) 0.5899(3) 0.0410(3) 0.0173(11) Uani 1 1 d . . .
N33 N 0.7954(5) 0.6646(3) 0.1938(3) 0.0348(15) Uani 1 1 d . . .
N34 N 0.6292(4) 0.6242(3) 0.1266(3) 0.0233(12) Uani 1 1 d . . .
N35 N 0.9944(4) 0.5425(3) 0.1855(3) 0.0223(12) Uani 1 1 d . . .
N36 N 0.8767(4) 0.5275(3) 0.2591(3) 0.0214(12) Uani 1 1 d . . .
N51 N 0.6636(4) 0.2824(3) 0.4291(2) 0.0154(11) Uani 1 1 d . . .
N52 N 0.7477(4) 0.1905(3) 0.4047(3) 0.0177(11) Uani 1 1 d . . .
N53 N 0.7702(4) 0.1633(3) 0.2005(3) 0.0229(12) Uani 1 1 d . . .
N54 N 0.5999(4) 0.1213(3) 0.2194(3) 0.0215(12) Uani 1 1 d . . .
N55 N 0.9241(4) 0.3015(3) 0.3608(3) 0.0241(12) Uani 1 1 d . . .
N56 N 0.9008(4) 0.3375(3) 0.2625(3) 0.0199(12) Uani 1 1 d . . .
C11 C 0.5670(5) 0.0452(3) 0.5995(3) 0.0197(14) Uani 1 1 d . . .
C12 C 0.4632(5) -0.0009(3) 0.5814(3) 0.0202(14) Uani 1 1 d . . .
C13 C 0.3664(5) 0.0196(3) 0.5555(3) 0.0183(13) Uani 1 1 d . . .
C14 C 0.3727(5) 0.0885(4) 0.5470(3) 0.0228(15) Uani 1 1 d . . .
C15 C 0.4731(6) 0.1370(4) 0.5646(3) 0.0253(15) Uani 1 1 d . . .
C16 C 0.5672(5) 0.1145(3) 0.5895(3) 0.0214(14) Uani 1 1 d . . .
C21 C 0.6520(5) 0.1455(3) 0.7832(3) 0.0205(14) Uani 1 1 d . . .
C22 C 0.5422(5) 0.1389(3) 0.7538(3) 0.0212(14) Uani 1 1 d . . .
C23 C 0.4987(5) 0.1960(4) 0.7375(3) 0.0254(15) Uani 1 1 d . . .
C24 C 0.5676(6) 0.2654(4) 0.7528(4) 0.0310(17) Uani 1 1 d . . .
C25 C 0.6757(6) 0.2750(3) 0.7847(3) 0.0261(15) Uani 1 1 d . . .
C26 C 0.7158(5) 0.2161(3) 0.7989(3) 0.0205(14) Uani 1 1 d . . .
C31 C 0.5018(5) 0.3346(3) 0.0801(3) 0.0184(13) Uani 1 1 d . . .
C32 C 0.5098(5) 0.2662(3) 0.0893(3) 0.0171(13) Uani 1 1 d . . .
C33 C 0.4201(5) 0.2088(3) 0.0782(3) 0.0223(14) Uani 1 1 d . . .
C34 C 0.3139(5) 0.2203(3) 0.0571(3) 0.0216(14) Uani 1 1 d . . .
C35 C 0.3002(5) 0.2872(4) 0.0460(3) 0.0220(14) Uani 1 1 d . . .
C36 C 0.3938(5) 0.3419(3) 0.0576(3) 0.0222(14) Uani 1 1 d . . .
C41 C 0.7338(5) 0.2597(3) -0.0155(3) 0.0188(13) Uani 1 1 d . . .
C42 C 0.8153(6) 0.2261(3) 0.0096(3) 0.0248(15) Uani 1 1 d . . .
C43 C 0.8003(6) 0.1524(4) 0.0062(4) 0.0325(17) Uani 1 1 d . . .
C44 C 0.6976(7) 0.1093(3) -0.0231(4) 0.0320(17) Uani 1 1 d . . .
C45 C 0.6131(6) 0.1396(4) -0.0493(3) 0.0285(16) Uani 1 1 d . . .
C46 C 0.6333(6) 0.2133(3) -0.0455(3) 0.0237(15) Uani 1 1 d . . .
C51 C 0.4255(5) 0.3569(3) 0.2383(3) 0.0194(14) Uani 1 1 d . . .
C52 C 0.3227(5) 0.3090(3) 0.2193(3) 0.0192(14) Uani 1 1 d . . .
C53 C 0.2251(5) 0.3265(3) 0.1951(3) 0.0197(14) Uani 1 1 d . . .
C54 C 0.2250(5) 0.3974(3) 0.1890(3) 0.0176(13) Uani 1 1 d . . .
C55 C 0.3248(5) 0.4479(3) 0.2076(3) 0.0228(14) Uani 1 1 d . . .
C56 C 0.4212(5) 0.4269(3) 0.2307(3) 0.0180(13) Uani 1 1 d . . .
C61 C 0.5098(5) 0.4519(3) 0.4149(3) 0.0160(13) Uani 1 1 d . . .
C62 C 0.3938(5) 0.4411(3) 0.3979(3) 0.0206(14) Uani 1 1 d . . .
C63 C 0.3391(5) 0.4957(4) 0.3880(3) 0.0227(15) Uani 1 1 d . . .
C64 C 0.3992(6) 0.5653(4) 0.3949(3) 0.0264(16) Uani 1 1 d . . .
C65 C 0.5144(5) 0.5787(3) 0.4125(3) 0.0235(15) Uani 1 1 d . . .
C66 C 0.5659(5) 0.5226(3) 0.4227(3) 0.0210(14) Uani 1 1 d . . .
C111 C 0.8533(5) -0.0601(3) 0.7534(3) 0.0192(14) Uani 1 1 d . . .
C112 C 0.8156(5) -0.0545(3) 0.8557(3) 0.0185(13) Uani 1 1 d . . .
H112 H 0.7872 -0.0408 0.8966 0.022 Uiso 1 1 calc R . .
C113 C 0.8797(5) -0.1056(3) 0.8446(3) 0.0224(14) Uani 1 1 d . . .
H113 H 0.9040 -0.1336 0.8754 0.027 Uiso 1 1 calc R . .
C114 C 0.9691(6) -0.1568(4) 0.7473(4) 0.0309(17) Uani 1 1 d . . .
H11A H 0.9193 -0.1974 0.7131 0.046 Uiso 1 1 calc R . .
H11B H 1.0107 -0.1760 0.7821 0.046 Uiso 1 1 calc R . .
H11C H 1.0220 -0.1295 0.7248 0.046 Uiso 1 1 calc R . .
C121 C 0.9910(5) 0.0074(3) 0.6728(3) 0.0182(13) Uani 1 1 d . . .
C122 C 1.1667(5) 0.0504(4) 0.7041(4) 0.0283(16) Uani 1 1 d . . .
H122 H 1.2410 0.0617 0.7293 0.034 Uiso 1 1 calc R . .
C123 C 1.1354(5) 0.0727(3) 0.6466(3) 0.0217(14) Uani 1 1 d . . .
H123 H 1.1823 0.1020 0.6246 0.026 Uiso 1 1 calc R . .
C124 C 0.9528(6) 0.0572(4) 0.5673(3) 0.0304(16) Uani 1 1 d . . .
H12A H 0.9083 0.0104 0.5397 0.046 Uiso 1 1 calc R . .
H12B H 0.9998 0.0809 0.5394 0.046 Uiso 1 1 calc R . .
H12C H 0.9025 0.0886 0.5834 0.046 Uiso 1 1 calc R . .
C131 C 0.8490(5) -0.1265(3) 0.6119(3) 0.0191(14) Uani 1 1 d . . .
C132 C 0.8978(6) -0.2076(3) 0.5414(3) 0.0265(15) Uani 1 1 d . . .
H132 H 0.9409 -0.2319 0.5128 0.032 Uiso 1 1 calc R . .
C133 C 0.7916(6) -0.2370(3) 0.5494(3) 0.0268(16) Uani 1 1 d . . .
H133 H 0.7486 -0.2844 0.5280 0.032 Uiso 1 1 calc R . .
C134 C 0.6529(5) -0.1915(4) 0.6171(3) 0.0241(15) Uani 1 1 d . . .
H13A H 0.6126 -0.1563 0.6014 0.036 Uiso 1 1 calc R . .
H13B H 0.6656 -0.1818 0.6672 0.036 Uiso 1 1 calc R . .
H13C H 0.6084 -0.2410 0.5981 0.036 Uiso 1 1 calc R . .
C311 C 0.8393(5) 0.5315(3) 0.0533(3) 0.0162(13) Uani 1 1 d . . .
C312 C 0.8710(5) 0.5017(3) -0.0509(3) 0.0217(14) Uani 1 1 d . . .
H312 H 0.8707 0.4745 -0.0955 0.026 Uiso 1 1 calc R . .
C313 C 0.9277(5) 0.5717(3) -0.0237(3) 0.0219(14) Uani 1 1 d . . .
H313 H 0.9728 0.6020 -0.0459 0.026 Uiso 1 1 calc R . .
C314 C 0.9593(6) 0.6602(3) 0.0884(3) 0.0289(16) Uani 1 1 d . . .
H31A H 1.0176 0.6866 0.0687 0.043 Uiso 1 1 calc R . .
H31B H 0.9929 0.6517 0.1322 0.043 Uiso 1 1 calc R . .
H31C H 0.9021 0.6892 0.0958 0.043 Uiso 1 1 calc R . .
C321 C 0.7280(5) 0.6074(3) 0.1512(3) 0.0196(14) Uani 1 1 d . . .
C322 C 0.7391(6) 0.7201(4) 0.1962(5) 0.049(2) Uani 1 1 d . . .
H322 H 0.7675 0.7686 0.2221 0.059 Uiso 1 1 calc R . .
C323 C 0.6359(6) 0.6954(4) 0.1555(4) 0.0363(18) Uani 1 1 d . . .
H323 H 0.5796 0.7228 0.1488 0.044 Uiso 1 1 calc R . .
C324 C 0.5267(5) 0.5760(4) 0.0855(3) 0.0280(16) Uani 1 1 d . . .
H32A H 0.4815 0.5547 0.1156 0.042 Uiso 1 1 calc R . .
H32B H 0.5461 0.5370 0.0531 0.042 Uiso 1 1 calc R . .
H32C H 0.4837 0.6040 0.0602 0.042 Uiso 1 1 calc R . .
C331 C 0.8880(5) 0.5314(3) 0.1936(3) 0.0172(13) Uani 1 1 d . . .
C332 C 1.0541(5) 0.5457(3) 0.2494(3) 0.0209(14) Uani 1 1 d . . .
H332 H 1.1334 0.5535 0.2604 0.025 Uiso 1 1 calc R . .
C333 C 0.9846(5) 0.5363(4) 0.2934(3) 0.0264(16) Uani 1 1 d . . .
H333 H 1.0058 0.5358 0.3403 0.032 Uiso 1 1 calc R . .
C334 C 0.7748(6) 0.5185(4) 0.2877(4) 0.0393(19) Uani 1 1 d . . .
H33A H 0.7479 0.5642 0.2939 0.059 Uiso 1 1 calc R . .
H33B H 0.7903 0.5055 0.3321 0.059 Uiso 1 1 calc R . .
H33C H 0.7174 0.4796 0.2564 0.059 Uiso 1 1 calc R . .
C511 C 0.7027(5) 0.2416(3) 0.3794(3) 0.0179(13) Uani 1 1 d . . .
C512 C 0.6865(5) 0.2563(3) 0.4860(3) 0.0235(15) Uani 1 1 d . . .
H512 H 0.6686 0.2748 0.5293 0.028 Uiso 1 1 calc R . .
C513 C 0.7384(5) 0.2001(3) 0.4720(3) 0.0233(14) Uani 1 1 d . . .
H513 H 0.7636 0.1725 0.5030 0.028 Uiso 1 1 calc R . .
C514 C 0.7999(5) 0.1351(3) 0.3680(3) 0.0220(14) Uani 1 1 d . . .
H51A H 0.7415 0.0956 0.3384 0.033 Uiso 1 1 calc R . .
H51B H 0.8446 0.1155 0.4011 0.033 Uiso 1 1 calc R . .
H51C H 0.8485 0.1573 0.3400 0.033 Uiso 1 1 calc R . .
C521 C 0.6913(5) 0.1771(3) 0.2361(3) 0.0201(14) Uani 1 1 d . . .
C522 C 0.7264(6) 0.0955(3) 0.1589(4) 0.0303(16) Uani 1 1 d . . .
H522 H 0.7631 0.0710 0.1261 0.036 Uiso 1 1 calc R . .
C523 C 0.6235(6) 0.0684(4) 0.1709(4) 0.0298(16) Uani 1 1 d . . .
H523 H 0.5773 0.0219 0.1499 0.036 Uiso 1 1 calc R . .
C524 C 0.4978(5) 0.1174(3) 0.2483(4) 0.0263(16) Uani 1 1 d . . .
H52A H 0.5168 0.1246 0.2982 0.040 Uiso 1 1 calc R . .
H52B H 0.4484 0.0696 0.2290 0.040 Uiso 1 1 calc R . .
H52C H 0.4595 0.1556 0.2372 0.040 Uiso 1 1 calc R . .
C531 C 0.8515(5) 0.3017(3) 0.3063(3) 0.0190(14) Uani 1 1 d . . .
C532 C 1.0244(5) 0.3385(3) 0.3513(4) 0.0247(15) Uani 1 1 d . . .
H532 H 1.0934 0.3468 0.3821 0.030 Uiso 1 1 calc R . .
C533 C 1.0116(5) 0.3614(3) 0.2921(3) 0.0237(15) Uani 1 1 d . . .
H533 H 1.0682 0.3887 0.2745 0.028 Uiso 1 1 calc R . .
C534 C 0.8506(5) 0.3430(4) 0.1952(3) 0.0268(15) Uani 1 1 d . . .
H53A H 0.8400 0.2958 0.1630 0.040 Uiso 1 1 calc R . .
H53B H 0.8999 0.3802 0.1799 0.040 Uiso 1 1 calc R . .
H53C H 0.7779 0.3566 0.1972 0.040 Uiso 1 1 calc R . .
C1 C 0.8868(6) 0.9220(4) 0.1188(4) 0.0356(18) Uani 1 1 d . . .
D1 D 0.9089 0.9563 0.1648 0.043 Uiso 1 1 calc R . .
C2 C 0.9955(7) 0.7282(4) 0.3143(4) 0.052(2) Uani 1 1 d . . .
D2 D 0.9696 0.6839 0.2761 0.063 Uiso 1 1 calc R . .
C3 C 0.9738(12) 0.5351(8) 0.5188(7) 0.036(4) Uani 0.50 1 d P . .
D3 D 0.9498 0.5482 0.5640 0.044 Uiso 0.50 1 calc PR . .

loop_
_atom_site_aniso_label
_atom_site_aniso_U_11
_atom_site_aniso_U_22
_atom_site_aniso_U_33
_atom_site_aniso_U_23
_atom_site_aniso_U_13
_atom_site_aniso_U_12
Au1 0.01758(12) 0.01698(12) 0.01815(13) 0.00526(10) 0.00339(10) 0.00480(10)
Au2 0.01945(12) 0.01567(12) 0.01815(13) 0.00241(10) 0.00474(10) 0.00244(10)
Au3 0.01652(12) 0.01732(13) 0.01666(13) 0.00313(10) 0.00292(9) 0.00029(9)
Au4 0.02213(13) 0.01298(12) 0.01758(13) 0.00322(9) 0.00526(10) 0.00348(9)
Au5 0.01712(12) 0.01654(12) 0.01691(13) 0.00461(9) 0.00237(10) 0.00621(9)
Au6 0.02033(13) 0.01526(12) 0.01706(13) 0.00295(10) 0.00429(10) 0.00506(10)
Cl11 0.0439(11) 0.0250(9) 0.0357(10) 0.0092(8) -0.0098(8) -0.0026(8)
Cl12 0.0533(13) 0.0835(17) 0.0334(12) -0.0040(11) 0.0115(10) -0.0271(12)
Cl13 0.0806(17) 0.0324(11) 0.0712(16) 0.0167(11) -0.0097(13) 0.0192(11)
Cl21 0.141(3) 0.0393(15) 0.194(4) 0.0138(19) -0.137(3) -0.0103(17)
Cl22 0.0588(13) 0.0382(11) 0.0506(13) 0.0053(10) 0.0176(11) 0.0121(10)
Cl23 0.179(3) 0.0574(16) 0.0419(15) 0.0110(12) 0.0508(18) 0.0026(18)
Cl31 0.062(3) 0.042(2) 0.031(2) 0.0054(17) 0.0021(19) 0.017(2)
Cl32 0.0527(15) 0.085(2) 0.104(2) -0.0256(17) 0.0103(15) -0.0087(14)
P1 0.0153(8) 0.0162(8) 0.0185(8) 0.0045(7) 0.0037(6) 0.0019(6)
P3 0.0162(8) 0.0160(8) 0.0179(8) 0.0025(7) 0.0021(7) 0.0032(6)
P5 0.0148(8) 0.0131(8) 0.0197(8) 0.0048(6) 0.0045(6) 0.0030(6)
F12 0.029(2) 0.0143(18) 0.037(2) 0.0094(16) 0.0018(17) 0.0048(16)
F13 0.0200(19) 0.030(2) 0.036(2) 0.0150(18) 0.0022(17) 0.0044(16)
F14 0.031(2) 0.038(2) 0.033(2) 0.0201(19) 0.0091(18) 0.0182(19)
F15 0.041(2) 0.021(2) 0.048(3) 0.0194(19) 0.010(2) 0.0106(18)
F16 0.031(2) 0.028(2) 0.037(2) 0.0156(18) 0.0081(18) 0.0049(17)
F22 0.0201(19) 0.0181(19) 0.037(2) -0.0013(16) 0.0063(17) -0.0007(15)
F23 0.033(2) 0.037(2) 0.039(2) 0.0036(19) 0.0038(19) 0.0177(19)
F24 0.058(3) 0.029(2) 0.055(3) 0.019(2) 0.016(2) 0.022(2)
F25 0.051(3) 0.018(2) 0.060(3) 0.006(2) 0.010(2) -0.0006(19)
F26 0.025(2) 0.026(2) 0.039(2) 0.0036(18) -0.0006(18) -0.0033(17)
F32 0.025(2) 0.028(2) 0.023(2) 0.0070(16) 0.0016(16) 0.0063(17)
F33 0.040(2) 0.018(2) 0.034(2) 0.0105(17) 0.0044(19) 0.0030(17)
F34 0.032(2) 0.031(2) 0.030(2) 0.0081(18) 0.0059(18) -0.0095(18)
F35 0.0186(19) 0.035(2) 0.039(2) 0.0105(19) 0.0033(17) 0.0035(17)
F36 0.028(2) 0.022(2) 0.036(2) 0.0100(17) 0.0055(17) 0.0073(16)
F42 0.030(2) 0.031(2) 0.049(3) 0.019(2) 0.008(2) 0.0049(18)
F43 0.042(3) 0.037(3) 0.081(4) 0.035(2) 0.026(2) 0.023(2)
F44 0.066(3) 0.015(2) 0.066(3) 0.013(2) 0.033(3) 0.012(2)
F45 0.052(3) 0.025(2) 0.047(3) -0.003(2) 0.007(2) -0.009(2)
F46 0.035(2) 0.029(2) 0.031(2) 0.0035(18) 0.0002(18) 0.0050(18)
F52 0.030(2) 0.0163(19) 0.031(2) 0.0096(16) 0.0043(17) 0.0094(16)
F53 0.0191(19) 0.026(2) 0.039(2) 0.0107(18) -0.0015(17) 0.0010(16)
F54 0.025(2) 0.031(2) 0.027(2) 0.0164(17) 0.0051(16) 0.0158(17)
F55 0.032(2) 0.019(2) 0.041(2) 0.0132(17) 0.0069(18) 0.0103(17)
F56 0.0215(19) 0.023(2) 0.031(2) 0.0048(17) 0.0033(16) 0.0032(16)
F62 0.025(2) 0.021(2) 0.042(2) 0.0059(18) 0.0046(18) -0.0010(16)
F63 0.025(2) 0.037(2) 0.049(3) 0.005(2) 0.0016(19) 0.0122(19)
F64 0.045(2) 0.026(2) 0.038(2) 0.0021(18) -0.001(2) 0.0210(19)
F65 0.041(2) 0.020(2) 0.053(3) 0.0079(19) 0.002(2) 0.0029(18)
F66 0.0194(19) 0.027(2) 0.039(2) 0.0043(18) 0.0002(17) 0.0019(16)
N11 0.015(3) 0.016(3) 0.018(3) 0.004(2) 0.002(2) 0.006(2)
N12 0.013(2) 0.020(3) 0.021(3) 0.006(2) 0.004(2) 0.003(2)
N13 0.015(3) 0.027(3) 0.023(3) 0.005(2) 0.005(2) 0.001(2)
N14 0.019(3) 0.021(3) 0.022(3) 0.004(2) 0.006(2) 0.003(2)
N15 0.019(3) 0.025(3) 0.026(3) 0.006(2) 0.008(2) 0.010(2)
N16 0.019(3) 0.019(3) 0.024(3) 0.008(2) 0.004(2) 0.002(2)
N31 0.018(3) 0.010(2) 0.020(3) 0.009(2) 0.005(2) 0.008(2)
N32 0.015(3) 0.015(3) 0.019(3) 0.002(2) 0.003(2) -0.003(2)
N33 0.026(3) 0.028(3) 0.043(4) -0.011(3) 0.000(3) 0.011(3)
N34 0.020(3) 0.022(3) 0.028(3) 0.002(2) 0.004(2) 0.008(2)
N35 0.019(3) 0.020(3) 0.027(3) 0.005(2) 0.004(2) 0.003(2)
N36 0.024(3) 0.023(3) 0.017(3) 0.008(2) 0.002(2) -0.001(2)
N51 0.022(3) 0.012(2) 0.014(3) 0.002(2) 0.007(2) 0.006(2)
N52 0.017(3) 0.020(3) 0.019(3) 0.009(2) 0.005(2) 0.008(2)
N53 0.021(3) 0.025(3) 0.024(3) 0.006(2) 0.005(2) 0.008(2)
N54 0.016(3) 0.020(3) 0.025(3) 0.002(2) 0.001(2) -0.002(2)
N55 0.019(3) 0.029(3) 0.025(3) 0.014(2) -0.001(2) 0.001(2)
N56 0.024(3) 0.016(3) 0.021(3) 0.008(2) 0.004(2) 0.002(2)
C11 0.020(3) 0.023(3) 0.019(3) 0.007(3) 0.006(3) 0.008(3)
C12 0.024(3) 0.019(3) 0.021(3) 0.008(3) 0.008(3) 0.007(3)
C13 0.018(3) 0.025(3) 0.010(3) 0.004(3) 0.000(2) 0.002(3)
C14 0.027(4) 0.030(4) 0.020(3) 0.015(3) 0.007(3) 0.016(3)
C15 0.037(4) 0.023(4) 0.025(4) 0.016(3) 0.011(3) 0.015(3)
C16 0.024(3) 0.021(3) 0.020(3) 0.007(3) 0.007(3) 0.003(3)
C21 0.030(4) 0.017(3) 0.016(3) 0.003(3) 0.010(3) 0.006(3)
C22 0.024(3) 0.018(3) 0.021(3) 0.000(3) 0.009(3) 0.004(3)
C23 0.024(4) 0.031(4) 0.019(4) 0.003(3) -0.002(3) 0.008(3)
C24 0.046(5) 0.021(4) 0.033(4) 0.012(3) 0.015(4) 0.011(3)
C25 0.029(4) 0.019(3) 0.028(4) 0.001(3) 0.006(3) 0.000(3)
C26 0.020(3) 0.018(3) 0.021(3) -0.001(3) 0.002(3) 0.003(3)
C31 0.021(3) 0.018(3) 0.010(3) 0.000(2) -0.002(3) -0.004(3)
C32 0.019(3) 0.020(3) 0.010(3) -0.003(2) 0.006(2) 0.003(3)
C33 0.029(4) 0.022(3) 0.019(3) 0.004(3) 0.013(3) 0.008(3)
C34 0.022(3) 0.024(4) 0.014(3) 0.001(3) 0.006(3) -0.007(3)
C35 0.017(3) 0.028(4) 0.020(3) 0.010(3) 0.001(3) 0.000(3)
C36 0.029(4) 0.020(3) 0.020(3) 0.010(3) 0.008(3) 0.004(3)
C41 0.029(4) 0.011(3) 0.018(3) 0.006(3) 0.005(3) 0.005(3)
C42 0.032(4) 0.020(3) 0.025(4) 0.006(3) 0.009(3) 0.004(3)
C43 0.047(5) 0.017(4) 0.043(5) 0.012(3) 0.021(4) 0.016(3)
C44 0.054(5) 0.007(3) 0.036(4) 0.002(3) 0.018(4) 0.006(3)
C45 0.031(4) 0.029(4) 0.020(4) 0.005(3) 0.002(3) -0.007(3)
C46 0.036(4) 0.016(3) 0.018(3) 0.000(3) 0.008(3) 0.003(3)
C51 0.014(3) 0.020(3) 0.021(3) -0.001(3) 0.000(3) 0.005(3)
C52 0.024(3) 0.013(3) 0.022(3) 0.003(3) 0.008(3) 0.004(3)
C53 0.023(3) 0.023(3) 0.015(3) 0.006(3) 0.002(3) 0.008(3)
C54 0.013(3) 0.026(3) 0.015(3) 0.007(3) 0.002(2) 0.006(3)
C55 0.030(4) 0.020(3) 0.023(4) 0.007(3) 0.009(3) 0.010(3)
C56 0.021(3) 0.021(3) 0.014(3) 0.006(3) 0.006(3) 0.006(3)
C61 0.025(3) 0.010(3) 0.012(3) -0.002(2) -0.001(3) 0.011(3)
C62 0.033(4) 0.020(3) 0.011(3) 0.006(3) 0.004(3) 0.009(3)
C63 0.017(3) 0.032(4) 0.017(3) 0.000(3) -0.001(3) 0.009(3)
C64 0.041(4) 0.024(4) 0.019(4) 0.007(3) 0.004(3) 0.020(3)
C65 0.031(4) 0.012(3) 0.025(4) 0.001(3) 0.000(3) 0.004(3)
C66 0.026(4) 0.024(4) 0.015(3) 0.006(3) 0.006(3) 0.008(3)
C111 0.018(3) 0.016(3) 0.024(3) 0.007(3) -0.001(3) 0.004(3)
C112 0.017(3) 0.016(3) 0.020(3) 0.001(3) 0.004(3) -0.001(3)
C113 0.022(3) 0.026(4) 0.018(3) 0.008(3) 0.005(3) 0.000(3)
C114 0.026(4) 0.043(4) 0.034(4) 0.017(3) 0.012(3) 0.020(3)
C121 0.018(3) 0.017(3) 0.020(3) 0.004(3) 0.005(3) 0.006(3)
C122 0.015(3) 0.031(4) 0.035(4) 0.000(3) 0.002(3) 0.005(3)
C123 0.019(3) 0.018(3) 0.024(4) -0.002(3) 0.008(3) -0.002(3)
C124 0.031(4) 0.035(4) 0.027(4) 0.013(3) 0.002(3) 0.006(3)
C131 0.016(3) 0.018(3) 0.022(3) 0.007(3) -0.002(3) 0.000(3)
C132 0.039(4) 0.020(4) 0.025(4) 0.004(3) 0.012(3) 0.012(3)
C133 0.034(4) 0.012(3) 0.028(4) -0.002(3) -0.001(3) 0.002(3)
C134 0.019(3) 0.025(4) 0.026(4) 0.003(3) 0.006(3) 0.001(3)
C311 0.020(3) 0.007(3) 0.018(3) 0.001(2) -0.006(3) 0.000(2)
C312 0.030(4) 0.027(4) 0.009(3) 0.004(3) 0.002(3) 0.008(3)
C313 0.020(3) 0.024(4) 0.026(4) 0.013(3) 0.006(3) 0.005(3)
C314 0.039(4) 0.015(3) 0.028(4) 0.005(3) -0.001(3) -0.003(3)
C321 0.017(3) 0.021(3) 0.016(3) -0.002(3) 0.003(3) 0.001(3)
C322 0.040(5) 0.024(4) 0.073(6) -0.014(4) 0.002(4) 0.017(4)
C323 0.027(4) 0.029(4) 0.047(5) -0.005(3) 0.002(3) 0.010(3)
C324 0.025(4) 0.028(4) 0.027(4) 0.004(3) -0.006(3) 0.006(3)
C331 0.020(3) 0.007(3) 0.021(3) -0.001(2) 0.004(3) -0.004(2)
C332 0.014(3) 0.026(4) 0.018(3) 0.003(3) -0.003(3) 0.001(3)
C333 0.030(4) 0.029(4) 0.015(3) 0.007(3) -0.009(3) 0.000(3)
C334 0.033(4) 0.055(5) 0.032(4) 0.012(4) 0.017(3) 0.001(4)
C511 0.014(3) 0.017(3) 0.022(3) 0.007(3) 0.003(3) 0.000(2)
C512 0.027(4) 0.023(4) 0.021(4) 0.002(3) 0.010(3) 0.006(3)
C513 0.029(4) 0.022(4) 0.018(3) 0.008(3) 0.002(3) 0.004(3)
C514 0.024(3) 0.028(4) 0.025(4) 0.015(3) 0.012(3) 0.018(3)
C521 0.018(3) 0.021(3) 0.025(4) 0.008(3) 0.007(3) 0.006(3)
C522 0.042(4) 0.016(3) 0.031(4) 0.000(3) 0.006(3) 0.007(3)
C523 0.033(4) 0.016(3) 0.032(4) -0.003(3) -0.002(3) 0.001(3)
C524 0.019(3) 0.018(3) 0.043(4) 0.004(3) 0.013(3) 0.002(3)
C531 0.015(3) 0.013(3) 0.022(3) 0.002(3) -0.002(3) -0.006(2)
C532 0.010(3) 0.026(4) 0.038(4) 0.011(3) 0.000(3) 0.003(3)
C533 0.018(3) 0.015(3) 0.036(4) 0.008(3) -0.002(3) 0.000(3)
C534 0.024(4) 0.028(4) 0.025(4) 0.009(3) 0.002(3) -0.002(3)
C1 0.044(5) 0.032(4) 0.026(4) 0.006(3) 0.005(3) -0.005(3)
C2 0.072(6) 0.025(4) 0.042(5) 0.001(4) -0.027(4) 0.002(4)
C3 0.034(8) 0.047(10) 0.019(8) 0.000(7) -0.010(6) 0.006(7)

loop_
_atom_type_symbol
_atom_type_description
_atom_type_scat_dispersion_real
_atom_type_scat_dispersion_imag
_atom_type_scat_source
C C 0.0033 0.0016 'International Tables Vol C Tables 4.2.6.8 and 6.1.1.4'
H H 0.0000 0.0000 'International Tables Vol C Tables 4.2.6.8 and 6.1.1.4'
Au Au -2.0133 8.8022 'International Tables Vol C Tables 4.2.6.8 and 6.1.1.4'
D D 0.0000 0.0000 'International Tables Vol C Tables 4.2.6.8 and 6.1.1.4'
F F 0.0171 0.0103 'International Tables Vol C Tables 4.2.6.8 and 6.1.1.4'
N N 0.0061 0.0033 'International Tables Vol C Tables 4.2.6.8 and 6.1.1.4'
P P 0.1023 0.0942 'International Tables Vol C Tables 4.2.6.8 and 6.1.1.4'
Cl Cl 0.1484 0.1585 'International Tables Vol C Tables 4.2.6.8 and 6.1.1.4'

loop_
_geom_angle_atom_site_label_1
_geom_angle_atom_site_label_2
_geom_angle_atom_site_label_3
_geom_angle
_geom_angle_site_symmetry_1
_geom_angle_site_symmetry_3
_geom_angle_publ_flag
C11 Au1 P1 172.24(18) . . ?
C11 Au1 Au2 103.23(17) . . ?
P1 Au1 Au2 83.28(4) . . ?
C21 Au2 N11 178.5(2) . . ?
C21 Au2 Au1 93.27(17) . . ?
N11 Au2 Au1 86.04(14) . . ?
C31 Au3 P3 174.54(18) . . ?
C31 Au3 Au4 100.20(17) . . ?
P3 Au3 Au4 84.43(4) . . ?
C41 Au4 N31 173.0(2) . . ?
C41 Au4 Au3 102.46(17) . . ?
N31 Au4 Au3 83.28(13) . . ?
C51 Au5 P5 170.07(17) . . ?
C51 Au5 Au6 100.16(17) . . ?
P5 Au5 Au6 84.71(4) . . ?
C61 Au6 N51 179.0(2) . . ?
C61 Au6 Au5 93.18(16) . . ?
N51 Au6 Au5 86.73(13) . . ?
C3 Cl32 C3 60.6(9) 2_766 . ?
C121 P1 C131 101.1(3) . . ?
C121 P1 C111 103.7(3) . . ?
C131 P1 C111 106.1(3) . . ?
C121 P1 Au1 119.0(2) . . ?
C131 P1 Au1 113.5(2) . . ?
C111 P1 Au1 112.0(2) . . ?
C311 P3 C321 106.4(3) . . ?
C311 P3 C331 103.4(3) . . ?
C321 P3 C331 101.6(3) . . ?
C311 P3 Au3 110.75(19) . . ?
C321 P3 Au3 115.5(2) . . ?
C331 P3 Au3 117.8(2) . . ?
C531 P5 C521 102.5(3) . . ?
C531 P5 C511 99.8(3) . . ?
C521 P5 C511 107.0(3) . . ?
C531 P5 Au5 123.7(2) . . ?
C521 P5 Au5 112.4(2) . . ?
C511 P5 Au5 109.9(2) . . ?
C111 N11 C112 106.5(5) . . ?
C111 N11 Au2 127.3(4) . . ?
C112 N11 Au2 125.7(4) . . ?
C111 N12 C113 108.8(5) . . ?
C111 N12 C114 127.3(5) . . ?
C113 N12 C114 123.9(5) . . ?
C121 N13 C122 104.4(5) . . ?
C121 N14 C123 106.4(5) . . ?
C121 N14 C124 127.4(5) . . ?
C123 N14 C124 126.1(5) . . ?
C131 N15 C132 105.6(5) . . ?
C133 N16 C131 106.7(5) . . ?
C133 N16 C134 125.5(5) . . ?
C131 N16 C134 127.8(5) . . ?
C312 N31 C311 107.4(5) . . ?
C312 N31 Au4 121.9(4) . . ?
C311 N31 Au4 126.1(4) . . ?
C313 N32 C311 108.4(5) . . ?
C313 N32 C314 123.1(5) . . ?
C311 N32 C314 128.4(5) . . ?
C321 N33 C322 105.9(6) . . ?
C323 N34 C321 106.7(5) . . ?
C323 N34 C324 123.4(5) . . ?
C321 N34 C324 129.3(5) . . ?
C331 N35 C332 104.3(5) . . ?
C331 N36 C333 104.8(5) . . ?
C331 N36 C334 128.4(5) . . ?
C333 N36 C334 126.9(6) . . ?
C511 N51 C512 106.3(5) . . ?
C511 N51 Au6 127.5(4) . . ?
C512 N51 Au6 126.2(4) . . ?
C511 N52 C513 107.8(5) . . ?
C511 N52 C514 127.1(5) . . ?
C513 N52 C514 125.0(5) . . ?
C521 N53 C522 104.6(5) . . ?
C521 N54 C523 106.4(5) . . ?
C521 N54 C524 127.2(5) . . ?
C523 N54 C524 126.4(5) . . ?
C531 N55 C532 104.8(5) . . ?
C531 N56 C533 106.1(5) . . ?
C531 N56 C534 127.6(5) . . ?
C533 N56 C534 126.0(5) . . ?
C12 C11 C16 114.2(6) . . ?
C12 C11 Au1 120.9(5) . . ?
C16 C11 Au1 124.9(5) . . ?
F12 C12 C11 120.0(5) . . ?
F12 C12 C13 116.4(5) . . ?
C11 C12 C13 123.6(6) . . ?
F13 C13 C14 120.0(5) . . ?
F13 C13 C12 121.0(5) . . ?
C14 C13 C12 119.1(6) . . ?
C13 C14 F14 120.2(6) . . ?
C13 C14 C15 120.1(6) . . ?
F14 C14 C15 119.7(6) . . ?
F15 C15 C14 120.2(6) . . ?
F15 C15 C16 120.7(6) . . ?
C14 C15 C16 119.1(6) . . ?
F16 C16 C15 117.2(6) . . ?
F16 C16 C11 118.9(5) . . ?
C15 C16 C11 123.9(6) . . ?
C22 C21 C26 114.7(6) . . ?
C22 C21 Au2 123.6(5) . . ?
C26 C21 Au2 121.3(5) . . ?
F22 C22 C23 116.2(6) . . ?
F22 C22 C21 120.3(6) . . ?
C23 C22 C21 123.5(6) . . ?
F23 C23 C22 121.2(6) . . ?
F23 C23 C24 119.6(6) . . ?
C22 C23 C24 119.3(6) . . ?
F24 C24 C25 121.4(6) . . ?
F24 C24 C23 119.5(6) . . ?
C25 C24 C23 119.1(6) . . ?
F25 C25 C24 119.3(6) . . ?
F25 C25 C26 121.2(6) . . ?
C24 C25 C26 119.5(6) . . ?
F26 C26 C25 116.3(5) . . ?
F26 C26 C21 119.8(6) . . ?
C25 C26 C21 123.9(6) . . ?
C32 C31 C36 114.4(5) . . ?
C32 C31 Au3 123.9(4) . . ?
C36 C31 Au3 121.7(5) . . ?
F32 C32 C33 115.7(5) . . ?
F32 C32 C31 120.0(5) . . ?
C33 C32 C31 124.4(6) . . ?
F33 C33 C32 122.4(6) . . ?
F33 C33 C34 119.4(6) . . ?
C32 C33 C34 118.2(6) . . ?
F34 C34 C35 119.7(6) . . ?
F34 C34 C33 119.9(6) . . ?
C35 C34 C33 120.4(6) . . ?
F35 C35 C36 122.3(6) . . ?
F35 C35 C34 119.6(5) . . ?
C36 C35 C34 118.1(6) . . ?
F36 C36 C35 115.3(6) . . ?
F36 C36 C31 120.1(5) . . ?
C35 C36 C31 124.5(6) . . ?
C46 C41 C42 114.5(6) . . ?
C46 C41 Au4 124.3(5) . . ?
C42 C41 Au4 121.2(5) . . ?
F42 C42 C41 120.4(6) . . ?
F42 C42 C43 115.3(6) . . ?
C41 C42 C43 124.3(6) . . ?
F43 C43 C44 119.9(6) . . ?
F43 C43 C42 121.7(7) . . ?
C44 C43 C42 118.4(7) . . ?
F44 C44 C43 120.7(7) . . ?
F44 C44 C45 119.3(7) . . ?
C43 C44 C45 120.0(6) . . ?
F45 C45 C44 120.1(6) . . ?
F45 C45 C46 120.7(6) . . ?
C44 C45 C46 119.1(6) . . ?
F46 C46 C41 120.0(5) . . ?
F46 C46 C45 116.3(6) . . ?
C41 C46 C45 123.7(6) . . ?
C52 C51 C56 113.6(5) . . ?
C52 C51 Au5 120.3(5) . . ?
C56 C51 Au5 126.0(4) . . ?
C53 C52 F52 115.8(5) . . ?
C53 C52 C51 124.9(6) . . ?
F52 C52 C51 119.3(5) . . ?
F53 C53 C52 122.7(5) . . ?
F53 C53 C54 118.0(5) . . ?
C52 C53 C54 119.2(6) . . ?
F54 C54 C55 120.9(5) . . ?
F54 C54 C53 120.4(5) . . ?
C55 C54 C53 118.6(5) . . ?
F55 C55 C56 121.2(6) . . ?
F55 C55 C54 119.2(6) . . ?
C56 C55 C54 119.6(6) . . ?
F56 C56 C55 116.5(5) . . ?
F56 C56 C51 119.5(5) . . ?
C55 C56 C51 123.9(6) . . ?
C66 C61 C62 114.6(5) . . ?
C66 C61 Au6 123.5(5) . . ?
C62 C61 Au6 121.8(4) . . ?
F62 C62 C63 116.8(6) . . ?
F62 C62 C61 120.0(5) . . ?
C63 C62 C61 123.2(6) . . ?
F63 C63 C62 120.9(6) . . ?
F63 C63 C64 119.1(6) . . ?
C62 C63 C64 120.0(6) . . ?
F64 C64 C63 120.5(6) . . ?
F64 C64 C65 120.7(6) . . ?
C63 C64 C65 118.8(6) . . ?
F65 C65 C66 121.2(6) . . ?
F65 C65 C64 119.3(6) . . ?
C66 C65 C64 119.4(6) . . ?
F66 C66 C65 116.1(6) . . ?
F66 C66 C61 120.0(6) . . ?
C65 C66 C61 123.9(6) . . ?
N12 C111 N11 109.4(5) . . ?
N12 C111 P1 128.8(5) . . ?
N11 C111 P1 121.8(4) . . ?
N11 C112 C113 109.3(5) . . ?
N11 C112 H112 125.3 . . ?
C113 C112 H112 125.3 . . ?
N12 C113 C112 106.0(6) . . ?
N12 C113 H113 127.0 . . ?
C112 C113 H113 127.0 . . ?
N12 C114 H11A 109.5 . . ?
N12 C114 H11B 109.5 . . ?
H11A C114 H11B 109.5 . . ?
N12 C114 H11C 109.5 . . ?
H11A C114 H11C 109.5 . . ?
H11B C114 H11C 109.5 . . ?
N13 C121 N14 111.6(5) . . ?
N13 C121 P1 123.6(5) . . ?
N14 C121 P1 124.7(5) . . ?
C123 C122 N13 110.8(6) . . ?
C123 C122 H122 124.6 . . ?
N13 C122 H122 124.6 . . ?
C122 C123 N14 106.7(6) . . ?
C122 C123 H123 126.6 . . ?
N14 C123 H123 126.6 . . ?
N14 C124 H12A 109.5 . . ?
N14 C124 H12B 109.5 . . ?
H12A C124 H12B 109.5 . . ?
N14 C124 H12C 109.5 . . ?
H12A C124 H12C 109.5 . . ?
H12B C124 H12C 109.5 . . ?
N15 C131 N16 111.6(5) . . ?
N15 C131 P1 123.4(5) . . ?
N16 C131 P1 124.9(5) . . ?
N15 C132 C133 110.1(6) . . ?
N15 C132 H132 124.9 . . ?
C133 C132 H132 124.9 . . ?
N16 C133 C132 106.0(5) . . ?
N16 C133 H133 127.0 . . ?
C132 C133 H133 127.0 . . ?
N16 C134 H13A 109.5 . . ?
N16 C134 H13B 109.5 . . ?
H13A C134 H13B 109.5 . . ?
N16 C134 H13C 109.5 . . ?
H13A C134 H13C 109.5 . . ?
H13B C134 H13C 109.5 . . ?
N31 C311 N32 108.2(5) . . ?
N31 C311 P3 121.4(4) . . ?
N32 C311 P3 130.0(4) . . ?
N31 C312 C313 109.1(5) . . ?
N31 C312 H312 125.4 . . ?
C313 C312 H312 125.4 . . ?
N32 C313 C312 106.9(5) . . ?
N32 C313 H313 126.6 . . ?
C312 C313 H313 126.6 . . ?
N32 C314 H31A 109.5 . . ?
N32 C314 H31B 109.5 . . ?
H31A C314 H31B 109.5 . . ?
N32 C314 H31C 109.5 . . ?
H31A C314 H31C 109.5 . . ?
H31B C314 H31C 109.5 . . ?
N33 C321 N34 111.0(5) . . ?
N33 C321 P3 121.7(5) . . ?
N34 C321 P3 127.1(4) . . ?
N33 C322 C323 109.6(6) . . ?
N33 C322 H322 125.2 . . ?
C323 C322 H322 125.2 . . ?
N34 C323 C322 106.8(6) . . ?
N34 C323 H323 126.6 . . ?
C322 C323 H323 126.6 . . ?
N34 C324 H32A 109.5 . . ?
N34 C324 H32B 109.5 . . ?
H32A C324 H32B 109.5 . . ?
N34 C324 H32C 109.5 . . ?
H32A C324 H32C 109.5 . . ?
H32B C324 H32C 109.5 . . ?
N35 C331 N36 112.6(5) . . ?
N35 C331 P3 123.2(5) . . ?
N36 C331 P3 124.2(4) . . ?
C333 C332 N35 110.4(5) . . ?
C333 C332 H332 124.8 . . ?
N35 C332 H332 124.8 . . ?
C332 C333 N36 108.0(6) . . ?
C332 C333 H333 126.0 . . ?
N36 C333 H333 126.0 . . ?
N36 C334 H33A 109.5 . . ?
N36 C334 H33B 109.5 . . ?
H33A C334 H33B 109.5 . . ?
N36 C334 H33C 109.5 . . ?
H33A C334 H33C 109.5 . . ?
H33B C334 H33C 109.5 . . ?
N51 C511 N52 109.2(5) . . ?
N51 C511 P5 122.7(5) . . ?
N52 C511 P5 127.7(5) . . ?
C513 C512 N51 109.9(6) . . ?
C513 C512 H512 125.1 . . ?
N51 C512 H512 125.1 . . ?
C512 C513 N52 106.8(6) . . ?
C512 C513 H513 126.6 . . ?
N52 C513 H513 126.6 . . ?
N52 C514 H51A 109.5 . . ?
N52 C514 H51B 109.5 . . ?
H51A C514 H51B 109.5 . . ?
N52 C514 H51C 109.5 . . ?
H51A C514 H51C 109.5 . . ?
H51B C514 H51C 109.5 . . ?
N53 C521 N54 112.0(5) . . ?
N53 C521 P5 122.1(5) . . ?
N54 C521 P5 125.8(4) . . ?
C523 C522 N53 110.7(6) . . ?
C523 C522 H522 124.6 . . ?
N53 C522 H522 124.6 . . ?
C522 C523 N54 106.2(6) . . ?
C522 C523 H523 126.9 . . ?
N54 C523 H523 126.9 . . ?
N54 C524 H52A 109.5 . . ?
N54 C524 H52B 109.5 . . ?
H52A C524 H52B 109.5 . . ?
N54 C524 H52C 109.5 . . ?
H52A C524 H52C 109.5 . . ?
H52B C524 H52C 109.5 . . ?
N55 C531 N56 112.0(5) . . ?
N55 C531 P5 121.8(5) . . ?
N56 C531 P5 126.2(5) . . ?
C533 C532 N55 110.6(6) . . ?
C533 C532 H532 124.7 . . ?
N55 C532 H532 124.7 . . ?
C532 C533 N56 106.5(6) . . ?
C532 C533 H533 126.8 . . ?
N56 C533 H533 126.8 . . ?
N56 C534 H53A 109.5 . . ?
N56 C534 H53B 109.5 . . ?
H53A C534 H53B 109.5 . . ?
N56 C534 H53C 109.5 . . ?
H53A C534 H53C 109.5 . . ?
H53B C534 H53C 109.5 . . ?
Cl13 C1 Cl11 110.3(4) . . ?
Cl13 C1 Cl12 111.8(4) . . ?
Cl11 C1 Cl12 110.1(4) . . ?
Cl13 C1 D1 108.2 . . ?
Cl11 C1 D1 108.2 . . ?
Cl12 C1 D1 108.2 . . ?
Cl21 C2 Cl22 110.1(5) . . ?
Cl21 C2 Cl23 110.9(5) . . ?
Cl22 C2 Cl23 110.4(5) . . ?
Cl21 C2 D2 108.4 . . ?
Cl22 C2 D2 108.4 . . ?
Cl23 C2 D2 108.4 . . ?
Cl32 C3 Cl32 119.4(9) 2_766 . ?
Cl32 C3 Cl31 102.3(8) 2_766 . ?
Cl32 C3 Cl31 103.4(7) . . ?
Cl32 C3 D3 110.3 2_766 . ?
Cl32 C3 D3 110.3 . . ?
Cl31 C3 D3 110.3 . . ?

loop_
_geom_bond_atom_site_label_1
_geom_bond_atom_site_label_2
_geom_bond_distance
_geom_bond_site_symmetry_2
_geom_bond_publ_flag
Au1 C11 2.047(6) . ?
Au1 P1 2.2648(16) . ?
Au1 Au2 3.0240(4) . ?
Au2 C21 2.004(6) . ?
Au2 N11 2.060(5) . ?
Au3 C31 2.046(6) . ?
Au3 P3 2.2752(16) . ?
Au3 Au4 3.0170(4) . ?
Au4 C41 2.003(6) . ?
Au4 N31 2.062(5) . ?
Au5 C51 2.045(6) . ?
Au5 P5 2.2660(16) . ?
Au5 Au6 2.9903(4) . ?
Au6 C61 2.008(6) . ?
Au6 N51 2.060(5) . ?
Cl11 C1 1.754(7) . ?
Cl12 C1 1.759(7) . ?
Cl13 C1 1.743(8) . ?
Cl21 C2 1.737(8) . ?
Cl22 C2 1.746(8) . ?
Cl23 C2 1.753(10) . ?
Cl31 C3 1.753(15) . ?
Cl32 C3 1.665(14) 2_766 ?
Cl32 C3 1.676(14) . ?
P1 C121 1.797(6) . ?
P1 C131 1.805(6) . ?
P1 C111 1.808(6) . ?
P3 C311 1.793(6) . ?
P3 C321 1.794(6) . ?
P3 C331 1.799(6) . ?
P5 C531 1.791(6) . ?
P5 C521 1.797(6) . ?
P5 C511 1.804(6) . ?
F12 C12 1.364(7) . ?
F13 C13 1.351(7) . ?
F14 C14 1.360(7) . ?
F15 C15 1.353(7) . ?
F16 C16 1.369(7) . ?
F22 C22 1.357(7) . ?
F23 C23 1.359(7) . ?
F24 C24 1.349(7) . ?
F25 C25 1.350(7) . ?
F26 C26 1.356(7) . ?
F32 C32 1.353(7) . ?
F33 C33 1.349(7) . ?
F34 C34 1.352(7) . ?
F35 C35 1.342(7) . ?
F36 C36 1.367(7) . ?
F42 C42 1.366(7) . ?
F43 C43 1.344(8) . ?
F44 C44 1.360(7) . ?
F45 C45 1.357(7) . ?
F46 C46 1.357(7) . ?
F52 C52 1.372(7) . ?
F53 C53 1.351(7) . ?
F54 C54 1.335(7) . ?
F55 C55 1.353(7) . ?
F56 C56 1.361(7) . ?
F62 C62 1.354(7) . ?
F63 C63 1.355(7) . ?
F64 C64 1.349(7) . ?
F65 C65 1.350(7) . ?
F66 C66 1.355(7) . ?
N11 C111 1.349(8) . ?
N11 C112 1.363(8) . ?
N12 C111 1.337(7) . ?
N12 C113 1.365(8) . ?
N12 C114 1.476(8) . ?
N13 C121 1.331(7) . ?
N13 C122 1.369(8) . ?
N14 C121 1.360(8) . ?
N14 C123 1.362(8) . ?
N14 C124 1.452(8) . ?
N15 C131 1.310(8) . ?
N15 C132 1.355(8) . ?
N16 C133 1.350(8) . ?
N16 C131 1.366(7) . ?
N16 C134 1.465(8) . ?
N31 C312 1.352(8) . ?
N31 C311 1.357(7) . ?
N32 C313 1.359(8) . ?
N32 C311 1.361(7) . ?
N32 C314 1.470(8) . ?
N33 C321 1.321(8) . ?
N33 C322 1.364(9) . ?
N34 C323 1.357(8) . ?
N34 C321 1.364(8) . ?
N34 C324 1.462(8) . ?
N35 C331 1.331(8) . ?
N35 C332 1.379(8) . ?
N36 C331 1.366(8) . ?
N36 C333 1.377(8) . ?
N36 C334 1.452(8) . ?
N51 C511 1.348(7) . ?
N51 C512 1.356(8) . ?
N52 C511 1.353(7) . ?
N52 C513 1.362(8) . ?
N52 C514 1.469(7) . ?
N53 C521 1.323(8) . ?
N53 C522 1.371(8) . ?
N54 C521 1.361(7) . ?
N54 C523 1.368(8) . ?
N54 C524 1.456(8) . ?
N55 C531 1.320(7) . ?
N55 C532 1.370(8) . ?
N56 C531 1.365(8) . ?
N56 C533 1.369(8) . ?
N56 C534 1.446(8) . ?
C11 C12 1.377(9) . ?
C11 C16 1.377(8) . ?
C12 C13 1.386(8) . ?
C13 C14 1.351(9) . ?
C14 C15 1.366(9) . ?
C15 C16 1.373(9) . ?
C21 C22 1.374(9) . ?
C21 C26 1.390(8) . ?
C22 C23 1.374(9) . ?
C23 C24 1.397(9) . ?
C24 C25 1.362(10) . ?
C25 C26 1.370(9) . ?
C31 C32 1.376(8) . ?
C31 C36 1.384(9) . ?
C32 C33 1.374(8) . ?
C33 C34 1.387(9) . ?
C34 C35 1.376(9) . ?
C35 C36 1.373(8) . ?
C41 C46 1.372(9) . ?
C41 C42 1.374(9) . ?
C42 C43 1.377(9) . ?
C43 C44 1.366(10) . ?
C44 C45 1.370(10) . ?
C45 C46 1.373(9) . ?
C51 C52 1.383(8) . ?
C51 C56 1.386(8) . ?
C52 C53 1.356(8) . ?
C53 C54 1.386(8) . ?
C54 C55 1.377(8) . ?
C55 C56 1.371(9) . ?
C61 C66 1.374(8) . ?
C61 C62 1.392(9) . ?
C62 C63 1.370(9) . ?
C63 C64 1.375(9) . ?
C64 C65 1.379(9) . ?
C65 C66 1.373(9) . ?
C112 C113 1.365(9) . ?
C112 H112 0.9500 . ?
C113 H113 0.9500 . ?
C114 H11A 0.9800 . ?
C114 H11B 0.9800 . ?
C114 H11C 0.9800 . ?
C122 C123 1.347(9) . ?
C122 H122 0.9500 . ?
C123 H123 0.9500 . ?
C124 H12A 0.9800 . ?
C124 H12B 0.9800 . ?
C124 H12C 0.9800 . ?
C132 C133 1.376(9) . ?
C132 H132 0.9500 . ?
C133 H133 0.9500 . ?
C134 H13A 0.9800 . ?
C134 H13B 0.9800 . ?
C134 H13C 0.9800 . ?
C312 C313 1.364(9) . ?
C312 H312 0.9500 . ?
C313 H313 0.9500 . ?
C314 H31A 0.9800 . ?
C314 H31B 0.9800 . ?
C314 H31C 0.9800 . ?
C322 C323 1.364(10) . ?
C322 H322 0.9500 . ?
C323 H323 0.9500 . ?
C324 H32A 0.9800 . ?
C324 H32B 0.9800 . ?
C324 H32C 0.9800 . ?
C332 C333 1.336(9) . ?
C332 H332 0.9500 . ?
C333 H333 0.9500 . ?
C334 H33A 0.9800 . ?
C334 H33B 0.9800 . ?
C334 H33C 0.9800 . ?
C512 C513 1.348(9) . ?
C512 H512 0.9500 . ?
C513 H513 0.9500 . ?
C514 H51A 0.9800 . ?
C514 H51B 0.9800 . ?
C514 H51C 0.9800 . ?
C522 C523 1.357(10) . ?
C522 H522 0.9500 . ?
C523 H523 0.9500 . ?
C524 H52A 0.9800 . ?
C524 H52B 0.9800 . ?
C524 H52C 0.9800 . ?
C532 C533 1.354(9) . ?
C532 H532 0.9500 . ?
C533 H533 0.9500 . ?
C534 H53A 0.9800 . ?
C534 H53B 0.9800 . ?
C534 H53C 0.9800 . ?
C1 D1 1.0000 . ?
C2 D2 1.0000 . ?
C3 D3 1.0000 . ?

loop_
_geom_hbond_atom_site_label_D
_geom_hbond_atom_site_label_H
_geom_hbond_atom_site_label_A
_geom_hbond_distance_DH
_geom_hbond_distance_HA
_geom_hbond_distance_DA
_geom_hbond_angle_DHA
_geom_hbond_site_symmetry_A
C1 D1 N13 1.00 2.24 3.181(9) 156.0 2_766

loop_
_geom_torsion_atom_site_label_1
_geom_torsion_atom_site_label_2
_geom_torsion_atom_site_label_3
_geom_torsion_atom_site_label_4
_geom_torsion
_geom_torsion_site_symmetry_1
_geom_torsion_site_symmetry_2
_geom_torsion_site_symmetry_3
_geom_torsion_site_symmetry_4
_geom_torsion_publ_flag
C11 Au1 Au2 C21 -29.1(3) . . . . ?
P1 Au1 Au2 C21 155.17(19) . . . . ?
C11 Au1 Au2 N11 152.2(2) . . . . ?
P1 Au1 Au2 N11 -23.53(14) . . . . ?
C31 Au3 Au4 C41 -34.1(3) . . . . ?
P3 Au3 Au4 C41 148.88(19) . . . . ?
C31 Au3 Au4 N31 150.0(2) . . . . ?
P3 Au3 Au4 N31 -27.05(14) . . . . ?
C51 Au5 Au6 C61 -27.8(3) . . . . ?
P5 Au5 Au6 C61 160.95(18) . . . . ?
C51 Au5 Au6 N51 151.2(2) . . . . ?
P5 Au5 Au6 N51 -20.09(14) . . . . ?
Au2 Au1 P1 C121 -95.8(2) . . . . ?
Au2 Au1 P1 C131 145.5(2) . . . . ?
Au2 Au1 P1 C111 25.4(2) . . . . ?
Au4 Au3 P3 C311 22.7(2) . . . . ?
Au4 Au3 P3 C321 143.8(2) . . . . ?
Au4 Au3 P3 C331 -95.9(2) . . . . ?
Au6 Au5 P5 C531 -91.4(3) . . . . ?
Au6 Au5 P5 C521 144.9(2) . . . . ?
Au6 Au5 P5 C511 25.9(2) . . . . ?
Au1 Au2 N11 C111 24.1(5) . . . . ?
Au1 Au2 N11 C112 -165.0(5) . . . . ?
Au3 Au4 N31 C312 -169.3(4) . . . . ?
Au3 Au4 N31 C311 37.8(4) . . . . ?
Au5 Au6 N51 C511 13.0(5) . . . . ?
Au5 Au6 N51 C512 -168.4(5) . . . . ?
Au2 Au1 C11 C12 -95.7(5) . . . . ?
Au2 Au1 C11 C16 83.6(5) . . . . ?
C16 C11 C12 F12 -179.5(5) . . . . ?
Au1 C11 C12 F12 -0.1(8) . . . . ?
C16 C11 C12 C13 -0.2(9) . . . . ?
Au1 C11 C12 C13 179.3(5) . . . . ?
F12 C12 C13 F13 -1.5(8) . . . . ?
C11 C12 C13 F13 179.2(6) . . . . ?
F12 C12 C13 C14 179.5(5) . . . . ?
C11 C12 C13 C14 0.2(10) . . . . ?
F13 C13 C14 F14 2.2(9) . . . . ?
C12 C13 C14 F14 -178.8(5) . . . . ?
F13 C13 C14 C15 -179.7(6) . . . . ?
C12 C13 C14 C15 -0.7(9) . . . . ?
C13 C14 C15 F15 -178.6(6) . . . . ?
F14 C14 C15 F15 -0.5(9) . . . . ?
C13 C14 C15 C16 1.3(10) . . . . ?
F14 C14 C15 C16 179.4(6) . . . . ?
F15 C15 C16 F16 0.1(9) . . . . ?
C14 C15 C16 F16 -179.8(5) . . . . ?
F15 C15 C16 C11 178.6(6) . . . . ?
C14 C15 C16 C11 -1.4(10) . . . . ?
C12 C11 C16 F16 179.2(5) . . . . ?
Au1 C11 C16 F16 -0.2(8) . . . . ?
C12 C11 C16 C15 0.8(9) . . . . ?
Au1 C11 C16 C15 -178.6(5) . . . . ?
Au1 Au2 C21 C22 66.8(5) . . . . ?
Au1 Au2 C21 C26 -104.7(5) . . . . ?
C26 C21 C22 F22 -178.8(5) . . . . ?
Au2 C21 C22 F22 9.3(8) . . . . ?
C26 C21 C22 C23 3.4(9) . . . . ?
Au2 C21 C22 C23 -168.5(5) . . . . ?
F22 C22 C23 F23 -0.2(9) . . . . ?
C21 C22 C23 F23 177.8(6) . . . . ?
F22 C22 C23 C24 -179.8(6) . . . . ?
C21 C22 C23 C24 -1.9(10) . . . . ?
F23 C23 C24 F24 0.5(10) . . . . ?
C22 C23 C24 F24 -179.8(6) . . . . ?
F23 C23 C24 C25 179.3(6) . . . . ?
C22 C23 C24 C25 -1.1(10) . . . . ?
F24 C24 C25 F25 0.8(10) . . . . ?
C23 C24 C25 F25 -177.9(6) . . . . ?
F24 C24 C25 C26 -179.1(6) . . . . ?
C23 C24 C25 C26 2.2(10) . . . . ?
F25 C25 C26 F26 -0.1(9) . . . . ?
C24 C25 C26 F26 179.8(6) . . . . ?
F25 C25 C26 C21 179.6(6) . . . . ?
C24 C25 C26 C21 -0.6(10) . . . . ?
C22 C21 C26 F26 177.5(5) . . . . ?
Au2 C21 C26 F26 -10.4(8) . . . . ?
C22 C21 C26 C25 -2.2(9) . . . . ?
Au2 C21 C26 C25 170.0(5) . . . . ?
Au4 Au3 C31 C32 66.7(5) . . . . ?
Au4 Au3 C31 C36 -115.0(5) . . . . ?
C36 C31 C32 F32 179.5(5) . . . . ?
Au3 C31 C32 F32 -2.1(8) . . . . ?
C36 C31 C32 C33 -0.7(9) . . . . ?
Au3 C31 C32 C33 177.7(5) . . . . ?
F32 C32 C33 F33 0.8(8) . . . . ?
C31 C32 C33 F33 -179.0(5) . . . . ?
F32 C32 C33 C34 179.1(5) . . . . ?
C31 C32 C33 C34 -0.7(9) . . . . ?
F33 C33 C34 F34 0.2(9) . . . . ?
C32 C33 C34 F34 -178.2(5) . . . . ?
F33 C33 C34 C35 -180.0(5) . . . . ?
C32 C33 C34 C35 1.6(9) . . . . ?
F34 C34 C35 F35 0.3(9) . . . . ?
C33 C34 C35 F35 -179.5(5) . . . . ?
F34 C34 C35 C36 178.6(5) . . . . ?
C33 C34 C35 C36 -1.2(9) . . . . ?
F35 C35 C36 F36 0.1(9) . . . . ?
C34 C35 C36 F36 -178.2(5) . . . . ?
F35 C35 C36 C31 178.0(6) . . . . ?
C34 C35 C36 C31 -0.3(10) . . . . ?
C32 C31 C36 F36 179.0(5) . . . . ?
Au3 C31 C36 F36 0.6(8) . . . . ?
C32 C31 C36 C35 1.2(9) . . . . ?
Au3 C31 C36 C35 -177.2(5) . . . . ?
Au3 Au4 C41 C46 73.4(5) . . . . ?
Au3 Au4 C41 C42 -107.7(5) . . . . ?
C46 C41 C42 F42 179.8(5) . . . . ?
Au4 C41 C42 F42 0.8(8) . . . . ?
C46 C41 C42 C43 -0.5(10) . . . . ?
Au4 C41 C42 C43 -179.5(5) . . . . ?
F42 C42 C43 F43 0.1(10) . . . . ?
C41 C42 C43 F43 -179.7(6) . . . . ?
F42 C42 C43 C44 179.0(6) . . . . ?
C41 C42 C43 C44 -0.8(11) . . . . ?
F43 C43 C44 F44 -1.4(10) . . . . ?
C42 C43 C44 F44 179.7(6) . . . . ?
F43 C43 C44 C45 179.9(6) . . . . ?
C42 C43 C44 C45 1.0(11) . . . . ?
F44 C44 C45 F45 0.1(10) . . . . ?
C43 C44 C45 F45 178.8(6) . . . . ?
F44 C44 C45 C46 -178.7(6) . . . . ?
C43 C44 C45 C46 -0.1(11) . . . . ?
C42 C41 C46 F46 -179.5(5) . . . . ?
Au4 C41 C46 F46 -0.5(9) . . . . ?
C42 C41 C46 C45 1.5(10) . . . . ?
Au4 C41 C46 C45 -179.5(5) . . . . ?
F45 C45 C46 F46 0.9(9) . . . . ?
C44 C45 C46 F46 179.7(6) . . . . ?
F45 C45 C46 C41 179.9(6) . . . . ?
C44 C45 C46 C41 -1.3(10) . . . . ?
Au6 Au5 C51 C52 -99.0(5) . . . . ?
Au6 Au5 C51 C56 83.7(5) . . . . ?
C56 C51 C52 C53 0.1(9) . . . . ?
Au5 C51 C52 C53 -177.5(5) . . . . ?
C56 C51 C52 F52 179.8(5) . . . . ?
Au5 C51 C52 F52 2.1(8) . . . . ?
F52 C52 C53 F53 -1.2(9) . . . . ?
C51 C52 C53 F53 178.4(6) . . . . ?
F52 C52 C53 C54 179.6(5) . . . . ?
C51 C52 C53 C54 -0.7(10) . . . . ?
F53 C53 C54 F54 2.3(9) . . . . ?
C52 C53 C54 F54 -178.4(5) . . . . ?
F53 C53 C54 C55 -178.9(5) . . . . ?
C52 C53 C54 C55 0.3(9) . . . . ?
F54 C54 C55 F55 -0.8(9) . . . . ?
C53 C54 C55 F55 -179.6(5) . . . . ?
F54 C54 C55 C56 179.4(5) . . . . ?
C53 C54 C55 C56 0.7(9) . . . . ?
F55 C55 C56 F56 -0.2(9) . . . . ?
C54 C55 C56 F56 179.5(5) . . . . ?
F55 C55 C56 C51 178.9(6) . . . . ?
C54 C55 C56 C51 -1.4(10) . . . . ?
C52 C51 C56 F56 -180.0(5) . . . . ?
Au5 C51 C56 F56 -2.5(8) . . . . ?
C52 C51 C56 C55 0.9(9) . . . . ?
Au5 C51 C56 C55 178.4(5) . . . . ?
Au5 Au6 C61 C66 -97.6(5) . . . . ?
Au5 Au6 C61 C62 79.0(5) . . . . ?
C66 C61 C62 F62 -179.2(5) . . . . ?
Au6 C61 C62 F62 3.9(8) . . . . ?
C66 C61 C62 C63 1.5(9) . . . . ?
Au6 C61 C62 C63 -175.3(5) . . . . ?
F62 C62 C63 F63 -1.4(9) . . . . ?
C61 C62 C63 F63 177.8(6) . . . . ?
F62 C62 C63 C64 -179.4(5) . . . . ?
C61 C62 C63 C64 -0.2(10) . . . . ?
F63 C63 C64 F64 0.0(9) . . . . ?
C62 C63 C64 F64 178.0(6) . . . . ?
F63 C63 C64 C65 -178.7(6) . . . . ?
C62 C63 C64 C65 -0.7(10) . . . . ?
F64 C64 C65 F65 2.7(10) . . . . ?
C63 C64 C65 F65 -178.6(6) . . . . ?
F64 C64 C65 C66 -178.6(6) . . . . ?
C63 C64 C65 C66 0.1(10) . . . . ?
F65 C65 C66 F66 -1.1(9) . . . . ?
C64 C65 C66 F66 -179.8(6) . . . . ?
F65 C65 C66 C61 -179.9(6) . . . . ?
C64 C65 C66 C61 1.4(10) . . . . ?
C62 C61 C66 F66 179.1(5) . . . . ?
Au6 C61 C66 F66 -4.1(8) . . . . ?
C62 C61 C66 C65 -2.1(9) . . . . ?
Au6 C61 C66 C65 174.6(5) . . . . ?
C113 N12 C111 N11 -0.5(7) . . . . ?
C114 N12 C111 N11 179.5(5) . . . . ?
C113 N12 C111 P1 -178.3(5) . . . . ?
C114 N12 C111 P1 1.7(9) . . . . ?
C112 N11 C111 N12 0.5(6) . . . . ?
Au2 N11 C111 N12 172.9(4) . . . . ?
C112 N11 C111 P1 178.5(4) . . . . ?
Au2 N11 C111 P1 -9.2(7) . . . . ?
C121 P1 C111 N12 -72.7(6) . . . . ?
C131 P1 C111 N12 33.3(6) . . . . ?
Au1 P1 C111 N12 157.7(5) . . . . ?
C121 P1 C111 N11 109.7(5) . . . . ?
C131 P1 C111 N11 -144.2(5) . . . . ?
Au1 P1 C111 N11 -19.9(5) . . . . ?
C111 N11 C112 C113 -0.4(7) . . . . ?
Au2 N11 C112 C113 -172.9(4) . . . . ?
C111 N12 C113 C112 0.2(7) . . . . ?
C114 N12 C113 C112 -179.7(5) . . . . ?
N11 C112 C113 N12 0.1(7) . . . . ?
C122 N13 C121 N14 0.6(7) . . . . ?
C122 N13 C121 P1 178.9(5) . . . . ?
C123 N14 C121 N13 -0.9(7) . . . . ?
C124 N14 C121 N13 -177.5(6) . . . . ?
C123 N14 C121 P1 -179.2(4) . . . . ?
C124 N14 C121 P1 4.2(9) . . . . ?
C131 P1 C121 N13 -94.9(5) . . . . ?
C111 P1 C121 N13 14.9(6) . . . . ?
Au1 P1 C121 N13 140.2(4) . . . . ?
C131 P1 C121 N14 83.3(5) . . . . ?
C111 P1 C121 N14 -166.9(5) . . . . ?
Au1 P1 C121 N14 -41.7(6) . . . . ?
C121 N13 C122 C123 0.0(7) . . . . ?
N13 C122 C123 N14 -0.5(7) . . . . ?
C121 N14 C123 C122 0.8(7) . . . . ?
C124 N14 C123 C122 177.5(6) . . . . ?
C132 N15 C131 N16 -0.9(7) . . . . ?
C132 N15 C131 P1 -178.6(5) . . . . ?
C133 N16 C131 N15 1.1(7) . . . . ?
C134 N16 C131 N15 -178.7(6) . . . . ?
C133 N16 C131 P1 178.7(5) . . . . ?
C134 N16 C131 P1 -1.0(9) . . . . ?
C121 P1 C131 N15 -5.4(6) . . . . ?
C111 P1 C131 N15 -113.3(5) . . . . ?
Au1 P1 C131 N15 123.3(5) . . . . ?
C121 P1 C131 N16 177.3(5) . . . . ?
C111 P1 C131 N16 69.3(6) . . . . ?
Au1 P1 C131 N16 -54.1(6) . . . . ?
C131 N15 C132 C133 0.5(7) . . . . ?
C131 N16 C133 C132 -0.7(7) . . . . ?
C134 N16 C133 C132 179.1(6) . . . . ?
N15 C132 C133 N16 0.1(8) . . . . ?
C312 N31 C311 N32 1.5(6) . . . . ?
Au4 N31 C311 N32 157.6(4) . . . . ?
C312 N31 C311 P3 174.9(4) . . . . ?
Au4 N31 C311 P3 -29.1(7) . . . . ?
C313 N32 C311 N31 -1.1(6) . . . . ?
C314 N32 C311 N31 -177.2(6) . . . . ?
C313 N32 C311 P3 -173.7(5) . . . . ?
C314 N32 C311 P3 10.2(9) . . . . ?
C321 P3 C311 N31 -133.3(5) . . . . ?
C331 P3 C311 N31 120.1(5) . . . . ?
Au3 P3 C311 N31 -6.9(5) . . . . ?
C321 P3 C311 N32 38.5(6) . . . . ?
C331 P3 C311 N32 -68.1(6) . . . . ?
Au3 P3 C311 N32 164.8(5) . . . . ?
C311 N31 C312 C313 -1.4(7) . . . . ?
Au4 N31 C312 C313 -158.7(4) . . . . ?
C311 N32 C313 C312 0.2(7) . . . . ?
C314 N32 C313 C312 176.5(6) . . . . ?
N31 C312 C313 N32 0.8(7) . . . . ?
C322 N33 C321 N34 -0.8(8) . . . . ?
C322 N33 C321 P3 173.7(6) . . . . ?
C323 N34 C321 N33 0.0(8) . . . . ?
C324 N34 C321 N33 -171.6(6) . . . . ?
C323 N34 C321 P3 -174.1(5) . . . . ?
C324 N34 C321 P3 14.3(10) . . . . ?
C311 P3 C321 N33 -86.5(6) . . . . ?
C331 P3 C321 N33 21.4(6) . . . . ?
Au3 P3 C321 N33 150.2(5) . . . . ?
C311 P3 C321 N34 87.1(6) . . . . ?
C331 P3 C321 N34 -165.0(6) . . . . ?
Au3 P3 C321 N34 -36.2(6) . . . . ?
C321 N33 C322 C323 1.3(9) . . . . ?
C321 N34 C323 C322 0.8(8) . . . . ?
C324 N34 C323 C322 173.0(7) . . . . ?
N33 C322 C323 N34 -1.3(10) . . . . ?
C332 N35 C331 N36 0.1(7) . . . . ?
C332 N35 C331 P3 179.6(4) . . . . ?
C333 N36 C331 N35 -0.5(7) . . . . ?
C334 N36 C331 N35 177.7(6) . . . . ?
C333 N36 C331 P3 180.0(4) . . . . ?
C334 N36 C331 P3 -1.8(9) . . . . ?
C311 P3 C331 N35 1.4(6) . . . . ?
C321 P3 C331 N35 -108.8(5) . . . . ?
Au3 P3 C331 N35 123.9(5) . . . . ?
C311 P3 C331 N36 -179.2(5) . . . . ?
C321 P3 C331 N36 70.6(5) . . . . ?
Au3 P3 C331 N36 -56.7(5) . . . . ?
C331 N35 C332 C333 0.4(7) . . . . ?
N35 C332 C333 N36 -0.7(8) . . . . ?
C331 N36 C333 C332 0.7(7) . . . . ?
C334 N36 C333 C332 -177.6(6) . . . . ?
C512 N51 C511 N52 0.8(6) . . . . ?
Au6 N51 C511 N52 179.6(4) . . . . ?
C512 N51 C511 P5 -172.9(4) . . . . ?
Au6 N51 C511 P5 5.9(7) . . . . ?
C513 N52 C511 N51 -1.0(7) . . . . ?
C514 N52 C511 N51 -179.8(5) . . . . ?
C513 N52 C511 P5 172.3(5) . . . . ?
C514 N52 C511 P5 -6.5(9) . . . . ?
C531 P5 C511 N51 103.2(5) . . . . ?
C521 P5 C511 N51 -150.4(5) . . . . ?
Au5 P5 C511 N51 -28.2(5) . . . . ?
C531 P5 C511 N52 -69.3(6) . . . . ?
C521 P5 C511 N52 37.1(6) . . . . ?
Au5 P5 C511 N52 159.4(5) . . . . ?
C511 N51 C512 C513 -0.3(7) . . . . ?
Au6 N51 C512 C513 -179.1(4) . . . . ?
N51 C512 C513 N52 -0.3(7) . . . . ?
C511 N52 C513 C512 0.8(7) . . . . ?
C514 N52 C513 C512 179.6(5) . . . . ?
C522 N53 C521 N54 0.4(7) . . . . ?
C522 N53 C521 P5 -177.3(5) . . . . ?
C523 N54 C521 N53 1.0(7) . . . . ?
C524 N54 C521 N53 179.6(6) . . . . ?
C523 N54 C521 P5 178.6(5) . . . . ?
C524 N54 C521 P5 -2.7(9) . . . . ?
C531 P5 C521 N53 -13.5(6) . . . . ?
C511 P5 C521 N53 -117.9(5) . . . . ?
Au5 P5 C521 N53 121.4(5) . . . . ?
C531 P5 C521 N54 169.1(5) . . . . ?
C511 P5 C521 N54 64.7(6) . . . . ?
Au5 P5 C521 N54 -56.0(6) . . . . ?
C521 N53 C522 C523 -1.7(8) . . . . ?
N53 C522 C523 N54 2.3(8) . . . . ?
C521 N54 C523 C522 -2.0(7) . . . . ?
C524 N54 C523 C522 179.4(6) . . . . ?
C532 N55 C531 N56 -0.3(7) . . . . ?
C532 N55 C531 P5 -177.6(5) . . . . ?
C533 N56 C531 N55 -0.2(7) . . . . ?
C534 N56 C531 N55 173.7(6) . . . . ?
C533 N56 C531 P5 176.9(5) . . . . ?
C534 N56 C531 P5 -9.1(9) . . . . ?
C521 P5 C531 N55 -102.9(6) . . . . ?
C511 P5 C531 N55 7.1(6) . . . . ?
Au5 P5 C531 N55 129.1(5) . . . . ?
C521 P5 C531 N56 80.2(6) . . . . ?
C511 P5 C531 N56 -169.8(5) . . . . ?
Au5 P5 C531 N56 -47.8(6) . . . . ?
C531 N55 C532 C533 0.8(7) . . . . ?
N55 C532 C533 N56 -0.9(7) . . . . ?
C531 N56 C533 C532 0.7(7) . . . . ?
C534 N56 C533 C532 -173.4(6) . . . . ?
C3 Cl32 C3 Cl32 0.000(1) 2_766 . . 2_766 ?
C3 Cl32 C3 Cl31 112.7(13) 2_766 . . . ?
